data_7064097
loop_
_publ_author_name
'Mizuno, Shota'
'Suzuki, Haruka'
'Kato, Kunihiko'
'Kubota, Yasuhiro'
'Inuzuka, Toshiyasu'
'Ban, Takayuki'
'Funabiki, Kazumasa'

_publ_section_title
;
 Counteranion-controlled aggregation-induced emission in
 10H-pyrido[1,2-a]-5-indolium salts: structure--property relationships and
 anion--\p+ interactions
;
_journal_issue 45
_journal_name_full 'New Journal of Chemistry'
_journal_page_first 19479
_journal_page_last 19488
_journal_paper_doi 10.1039/D5NJ03620H
_journal_volume 49
_journal_year 2025
_chemical_formula_moiety 'C H2 Cl2, C14 H14 N, C24 H20 B'
_chemical_formula_sum 'C39 H36 B Cl2 N'
_chemical_formula_weight 600.40
_space_group_crystal_system orthorhombic
_space_group_IT_number 61
_space_group_name_Hall '-P 2ac 2ab'
_space_group_name_H-M_alt 'P b c a'
_atom_sites_solution_hydrogens geom
_atom_sites_solution_primary dual
_audit_creation_date 2025-10-08
_audit_creation_method
;
Olex2 1.5
(compiled 2025.07.13 svn.rb7424aed for OlexSys, GUI svn.r7314)
;
_audit_update_record
;
2025-10-08 deposited with the CCDC.	2025-10-28 downloaded from the CCDC.
;
_cell_angle_alpha 90
_cell_angle_beta 90
_cell_angle_gamma 90
_cell_formula_units_Z 8
_cell_length_a 17.5691(5)
_cell_length_b 17.3369(5)
_cell_length_c 20.5092(6)
_cell_measurement_reflns_used 16439
_cell_measurement_temperature 99.9(4)
_cell_measurement_theta_max 69.5050
_cell_measurement_theta_min 4.1450
_cell_volume 6247.0(3)
_computing_cell_refinement 'CrysAlisPro 1.171.42.73a (Rigaku OD, 2022)'
_computing_data_collection 'CrysAlisPro 1.171.42.73a (Rigaku OD, 2022)'
_computing_data_reduction 'CrysAlisPro 1.171.42.73a (Rigaku OD, 2022)'
_computing_molecular_graphics 'Olex2 1.5 (Dolomanov et al., 2009)'
_computing_publication_material 'Olex2 1.5 (Dolomanov et al., 2009)'
_computing_structure_refinement 'SHELXL 2019/3 (Sheldrick, 2015)'
_computing_structure_solution 'SHELXT 2018/2 (Sheldrick, 2018)'
_diffrn_ambient_environment N~2~
_diffrn_ambient_temperature 99.9(4)
_diffrn_detector 'Hybrid Pixel Array Detector'
_diffrn_detector_area_resol_mean 10.0000
_diffrn_detector_type HyPix3000
_diffrn_measured_fraction_theta_full 0.940
_diffrn_measured_fraction_theta_max 0.910
_diffrn_measurement_details
;
List of Runs (angles in degrees, time in seconds):

  # Type    Start    End  Width  t~exp~   \w     \q     \k     \f   Frames
#--------------------------------------------------------------------------
  1  \w    -77.00 -51.00   0.50    0.70    --  -42.24 135.00  28.00   52
  2  \w    -43.00 -18.00   0.50    0.70    --  -42.24 135.00  28.00   50
  3  \w    -97.00 -21.00   0.50    0.70    --  -42.24 134.00-150.00  152
  4  \w     66.00 107.00   0.50    0.70    --   44.42 135.00  28.00   82
  5  \w     40.00  76.00   0.50    0.70    --   44.42-135.00 -37.00   72
  6  \w     38.00  95.00   0.50    0.70    --   44.42-134.00 142.00  114
  7  \w    -90.00 -37.00   0.50    2.78    --  -97.09 134.00-150.00  106
  8  \w     66.00 107.00   0.50    2.78    --   99.28 135.00  28.00   82
  9  \w     52.00  77.00   0.50    2.78    --   99.28-134.00 142.00   50
 10  \w   -102.00 -73.00   0.50    0.70    --  -42.24-138.00  30.00   58
 11  \w     -2.00  30.00   0.50    0.70    --  -42.24  21.00  30.00   64
 12  \w    -21.00  10.00   0.50    0.70    --  -42.24  21.00-120.00   62
 13  \w    -24.00  26.00   0.50    0.70    --  -42.24  11.00  90.00  100
 14  \w   -105.00 -77.00   0.50    0.70    --  -42.24-138.00-180.00   56
 15  \w      2.00  27.00   0.50    0.70    --  -42.24  11.00 -90.00   50
 16  \w    -20.00  15.00   0.50    0.70    --   44.42 -43.00 150.00   70
 17  \w    -24.00   1.00   0.50    0.70    --   44.42 -11.00 -60.00   50
 18  \w    -27.00  10.00   0.50    0.70    --   44.42 -11.00  90.00   74
 19  \w    -30.00  -5.00   0.50    0.70    --   44.42 -11.00 -90.00   50
 20  \w    -63.00 -29.00   0.50    2.78    --  -97.09  59.00  30.00   68
 21  \w   -123.00 -90.00   0.50    2.78    --  -97.09 -33.00-150.00   66
 22  \w    -68.00 -31.00   0.50    2.78    --  -97.09  59.00-150.00   74
 23  \w    -59.00 -34.00   0.50    2.78    --  -97.09  59.00-120.00   50
 24  \w   -165.00-135.00   0.50    2.78    --  -97.09 -33.00-150.00   60
 25  \w    -54.00 -29.00   0.50    2.78    --  -97.09  77.00-120.00   50
 26  \w    -64.00 -36.00   0.50    2.78    --  -97.09  59.00  60.00   56
 27  \w   -106.00 -80.00   0.50    2.78    --  -97.09  77.00-120.00   52
 28  \w    -99.00 -74.00   0.50    2.78    --  -97.09 135.00  28.00   50
 29  \w    -57.00 -32.00   0.50    2.78    --  -97.09  50.00  90.00   50
 30  \w    -83.00 -52.00   0.50    2.78    --  -97.09  68.00-180.00   62
 31  \w    -79.00 -52.00   0.50    2.78    --  -97.09  68.00   0.00   54
 32  \w    -56.00 -31.00   0.50    2.78    --  -97.09  50.00-180.00   50
 33  \w   -153.00-104.00   0.50    2.78    --  -97.09-117.00-150.00   98
 34  \w   -106.00 -80.00   0.50    2.78    --  -97.09  77.00  60.00   52
 35  \w    -81.00 -29.00   0.50    2.78    --  -97.09  68.00-120.00  104
 36  \w   -137.00 -86.00   0.50    2.78    --  -97.09-117.00  30.00  102
 37  \w    126.00 158.00   0.50    2.78    --   99.28  33.00 -30.00   64
 38  \w     50.00  75.00   0.50    2.78    --   99.28 -68.00 -60.00   50
 39  \w     78.00 153.00   0.50    2.78    --   99.28 117.00-120.00  150
 40  \w     78.00 163.00   0.50    2.78    --   99.28 117.00  60.00  170
;
_diffrn_measurement_device 'four-circle diffractometer'
_diffrn_measurement_device_type 'XtaLAB Synergy, Single source at home/near, HyPix3000'
_diffrn_measurement_method '\w scans'
_diffrn_orient_matrix_type 'CrysAlisPro convention (1999,Acta A55,543-557)'
_diffrn_orient_matrix_UB_11 0.0063636000
_diffrn_orient_matrix_UB_12 -0.0001231000
_diffrn_orient_matrix_UB_13 -0.0749200000
_diffrn_orient_matrix_UB_21 0.0872268000
_diffrn_orient_matrix_UB_22 -0.0052779000
_diffrn_orient_matrix_UB_23 0.0055021000
_diffrn_orient_matrix_UB_31 -0.0051669000
_diffrn_orient_matrix_UB_32 -0.0887744000
_diffrn_orient_matrix_UB_33 -0.0002372000
_diffrn_radiation_monochromator mirror
_diffrn_radiation_probe x-ray
_diffrn_radiation_type 'Cu K\a'
_diffrn_radiation_wavelength 1.54184
_diffrn_reflns_av_R_equivalents 0.0848
_diffrn_reflns_av_unetI/netI 0.0548
_diffrn_reflns_Laue_measured_fraction_full 0.940
_diffrn_reflns_Laue_measured_fraction_max 0.910
_diffrn_reflns_limit_h_max 20
_diffrn_reflns_limit_h_min -21
_diffrn_reflns_limit_k_max 12
_diffrn_reflns_limit_k_min -19
_diffrn_reflns_limit_l_max 24
_diffrn_reflns_limit_l_min -24
_diffrn_reflns_number 31810
_diffrn_reflns_point_group_measured_fraction_full 0.940
_diffrn_reflns_point_group_measured_fraction_max 0.910
_diffrn_reflns_theta_full 67.684
_diffrn_reflns_theta_max 70.800
_diffrn_reflns_theta_min 4.181
_diffrn_source 'micro-focus sealed X-ray tube'
_diffrn_source_type 'PhotonJet (Cu) X-ray Source'
_exptl_absorpt_coefficient_mu 2.078
_exptl_absorpt_correction_T_max 1.00000
_exptl_absorpt_correction_T_min 0.24669
_exptl_absorpt_correction_type multi-scan
_exptl_absorpt_process_details
;
CrysAlisPro 1.171.42.73a (Rigaku Oxford Diffraction, 2022)
Empirical absorption correction using spherical harmonics,
implemented in SCALE3 ABSPACK scaling algorithm.
;
_exptl_crystal_colour colourless
_exptl_crystal_colour_primary colourless
_exptl_crystal_density_diffrn 1.277
_exptl_crystal_description block
_exptl_crystal_F_000 2528
_exptl_crystal_preparation DCM/Hexane
_exptl_crystal_size_max 0.487
_exptl_crystal_size_mid 0.26
_exptl_crystal_size_min 0.067
_refine_diff_density_max 0.453
_refine_diff_density_min -0.335
_refine_diff_density_rms 0.062
_refine_ls_extinction_method none
_refine_ls_goodness_of_fit_ref 1.066
_refine_ls_hydrogen_treatment constr
_refine_ls_matrix_type full
_refine_ls_number_parameters 390
_refine_ls_number_reflns 5469
_refine_ls_number_restraints 0
_refine_ls_restrained_S_all 1.066
_refine_ls_R_factor_all 0.0588
_refine_ls_R_factor_gt 0.0493
_refine_ls_shift/su_max 0.001
_refine_ls_shift/su_mean 0.000
_refine_ls_structure_factor_coef Fsqd
_refine_ls_weighting_details 'w=1/[\s^2^(Fo^2^)+(0.0801P)^2^+1.9859P] where P=(Fo^2^+2Fc^2^)/3'
_refine_ls_weighting_scheme calc
_refine_ls_wR_factor_gt 0.1307
_refine_ls_wR_factor_ref 0.1415
_reflns_Friedel_coverage 0.000
_reflns_number_gt 4601
_reflns_number_total 5469
_reflns_threshold_expression 'I > 2\s(I)'
_cod_data_source_file d5nj03620h2.cif
_cod_data_source_block 2d
_cod_depositor_comments 'Adding full bibliography for 7064095--7064099.cif.'
_cod_database_code 7064097
_shelx_shelxl_version_number 2019/3
_chemical_oxdiff_formula 'C H B N'
_shelx_space_group_comment
;
The symmetry employed for this shelxl refinement is uniquely defined
by the following loop, which should always be used as a source of
symmetry information in preference to the above space-group names.
They are only intended as comments.
;
_cell_oxdiff_angle_alpha 90.0115(16)
_cell_oxdiff_angle_beta 90.040(2)
_cell_oxdiff_angle_gamma 89.9814(17)
_cell_oxdiff_length_a 17.5845(4)
_cell_oxdiff_length_b 17.3231(3)
_cell_oxdiff_length_c 20.5075(5)
_cell_oxdiff_measurement_reflns_used 16438
_cell_oxdiff_volume 6247.0(2)
_shelx_estimated_absorpt_t_max 0.873
_shelx_estimated_absorpt_t_min 0.431
_olex2_refinement_description
;
1.a Secondary CH2 refined with riding coordinates:
 C39(H39A,H39B)
1.b Aromatic/amide H refined with riding coordinates:
 C24(H24), C22(H22), C4(H4), C15(H15), C16(H16), C38(H38), C1(H1), C19(H19),
 C32(H32), C18(H18), C8(H8), C34(H34), C28(H28), C26(H26), C17(H17), C25(H25),
 C10(H10), C31(H31), C11(H11), C21(H21), C29(H29), C30(H30), C2(H2), C37(H37),
 C35(H35), C3(H3), C36(H36), C9(H9)
1.c Idealised Me refined as rotating group:
 C14(H14A,H14B,H14C), C13(H13A,H13B,H13C)
;
_olex2_submission_special_instructions 'No special instructions were received'
_oxdiff_exptl_absorpt_empirical_details
;
Empirical correction (ABSPACK) includes:
- Absorption correction using spherical harmonics
- Frame scaling
;
_oxdiff_exptl_absorpt_empirical_full_max 4.022
_oxdiff_exptl_absorpt_empirical_full_min 0.358

loop_
_space_group_symop_operation_xyz
'x, y, z'
'-x+1/2, -y, z+1/2'
'-x, y+1/2, -z+1/2'
'x+1/2, -y+1/2, -z'
'-x, -y, -z'
'x-1/2, y, -z-1/2'
'x, -y-1/2, z-1/2'
'-x-1/2, y-1/2, z'

loop_
_atom_site_label
_atom_site_type_symbol
_atom_site_fract_x
_atom_site_fract_y
_atom_site_fract_z
_atom_site_U_iso_or_equiv
_atom_site_adp_type
_atom_site_occupancy
_atom_site_site_symmetry_order
_atom_site_calc_flag
_atom_site_refinement_flags_posn
_atom_site_refinement_flags_adp
_atom_site_refinement_flags_occupancy
_atom_site_disorder_assembly
_atom_site_disorder_group
Cl1 Cl 0.85408(4) 0.42457(3) 0.55427(3) 0.04237(18) Uani 1 1 d . . . . .
Cl2 Cl 0.93787(4) 0.28431(4) 0.52258(3) 0.04640(19) Uani 1 1 d . . . . .
N1 N 0.56484(9) 0.91427(9) 0.89524(7) 0.0216(3) Uani 1 1 d . . . . .
C12 C 0.48706(11) 0.89109(10) 0.88578(9) 0.0216(4) Uani 1 1 d . . . . .
C23 C 0.76199(10) 0.70173(10) 0.84524(9) 0.0207(4) Uani 1 1 d . . . . .
C5 C 0.57039(11) 0.99241(11) 0.89281(9) 0.0220(4) Uani 1 1 d . . . . .
C27 C 0.74534(11) 0.65428(10) 0.71839(9) 0.0222(4) Uani 1 1 d . . . . .
C33 C 0.65028(11) 0.60482(11) 0.81242(9) 0.0225(4) Uani 1 1 d . . . . .
C20 C 0.65081(11) 0.75623(10) 0.76976(9) 0.0213(4) Uani 1 1 d . . . . .
C24 C 0.74550(10) 0.69101(11) 0.91166(9) 0.0231(4) Uani 1 1 d . . . . .
H24 H 0.698538 0.667383 0.922987 0.028 Uiso 1 1 calc R U . . .
C22 C 0.83322(11) 0.73648(10) 0.83286(9) 0.0231(4) Uani 1 1 d . . . . .
H22 H 0.848047 0.745080 0.788912 0.028 Uiso 1 1 calc R U . . .
C4 C 0.64001(11) 1.02709(12) 0.90222(9) 0.0257(4) Uani 1 1 d . . . . .
H4 H 0.644784 1.081650 0.900843 0.031 Uiso 1 1 calc R U . . .
C15 C 0.68804(11) 0.82734(11) 0.75922(9) 0.0241(4) Uani 1 1 d . . . . .
H15 H 0.741520 0.829774 0.765762 0.029 Uiso 1 1 calc R U . . .
C16 C 0.65029(12) 0.89402(11) 0.73972(10) 0.0266(4) Uani 1 1 d . . . . .
H16 H 0.677886 0.940493 0.733123 0.032 Uiso 1 1 calc R U . . .
C38 C 0.66691(11) 0.52858(11) 0.79483(10) 0.0241(4) Uani 1 1 d . . . . .
H38 H 0.704961 0.519640 0.762800 0.029 Uiso 1 1 calc R U . . .
C1 C 0.62569(12) 0.86773(11) 0.90545(9) 0.0253(4) Uani 1 1 d . . . . .
H1 H 0.619908 0.813256 0.906044 0.030 Uiso 1 1 calc R U . . .
C19 C 0.57207(11) 0.75739(11) 0.75919(9) 0.0240(4) Uani 1 1 d . . . . .
H19 H 0.543978 0.711172 0.765539 0.029 Uiso 1 1 calc R U . . .
C32 C 0.71169(11) 0.66693(10) 0.65724(9) 0.0240(4) Uani 1 1 d . . . . .
H32 H 0.663261 0.691238 0.655720 0.029 Uiso 1 1 calc R U . . .
C18 C 0.53318(12) 0.82376(11) 0.73971(9) 0.0257(4) Uani 1 1 d . . . . .
H18 H 0.479692 0.821919 0.733096 0.031 Uiso 1 1 calc R U . . .
C8 C 0.36658(12) 0.95056(12) 0.86516(10) 0.0276(4) Uani 1 1 d . . . . .
H8 H 0.335554 0.994875 0.859186 0.033 Uiso 1 1 calc R U . . .
C34 C 0.59204(11) 0.61306(11) 0.85858(9) 0.0242(4) Uani 1 1 d . . . . .
H34 H 0.577128 0.663635 0.871016 0.029 Uiso 1 1 calc R U . . .
C28 C 0.81540(12) 0.61608(11) 0.71656(10) 0.0259(4) Uani 1 1 d . . . . .
H28 H 0.839918 0.604352 0.756640 0.031 Uiso 1 1 calc R U . . .
C6 C 0.49377(11) 1.02847(10) 0.88017(9) 0.0223(4) Uani 1 1 d . . . . .
C26 C 0.86325(11) 0.74759(12) 0.94727(10) 0.0269(4) Uani 1 1 d . . . . .
H26 H 0.896709 0.763335 0.981138 0.032 Uiso 1 1 calc R U . . .
C7 C 0.44382(11) 0.95743(11) 0.87631(9) 0.0231(4) Uani 1 1 d . . . . .
C17 C 0.57219(12) 0.89233(11) 0.72995(9) 0.0271(4) Uani 1 1 d . . . . .
H17 H 0.545783 0.937524 0.716757 0.032 Uiso 1 1 calc R U . . .
C25 C 0.79419(12) 0.71311(11) 0.96167(10) 0.0267(4) Uani 1 1 d . . . . .
H25 H 0.780078 0.704550 1.005793 0.032 Uiso 1 1 calc R U . . .
C10 C 0.38009(13) 0.81118(12) 0.87246(10) 0.0306(5) Uani 1 1 d . . . . .
H10 H 0.357249 0.761552 0.870682 0.037 Uiso 1 1 calc R U . . .
C31 C 0.74577(12) 0.64563(11) 0.59888(10) 0.0263(4) Uani 1 1 d . . . . .
H31 H 0.720894 0.655912 0.558683 0.032 Uiso 1 1 calc R U . . .
C11 C 0.45710(12) 0.81778(11) 0.88443(9) 0.0263(4) Uani 1 1 d . . . . .
H11 H 0.488075 0.773633 0.891431 0.032 Uiso 1 1 calc R U . . .
C21 C 0.88254(11) 0.75863(11) 0.88252(10) 0.0263(4) Uani 1 1 d . . . . .
H21 H 0.930017 0.781610 0.871851 0.032 Uiso 1 1 calc R U . . .
C29 C 0.85080(12) 0.59450(12) 0.65875(11) 0.0298(4) Uani 1 1 d . . . . .
H29 H 0.898902 0.569517 0.660000 0.036 Uiso 1 1 calc R U . . .
C30 C 0.81620(13) 0.60929(11) 0.59926(10) 0.0292(5) Uani 1 1 d . . . . .
H30 H 0.840197 0.594846 0.559583 0.035 Uiso 1 1 calc R U . . .
C2 C 0.69600(12) 0.90087(12) 0.91494(10) 0.0287(4) Uani 1 1 d . . . . .
H2 H 0.739360 0.869287 0.922232 0.034 Uiso 1 1 calc R U . . .
C14 C 0.49383(12) 1.07446(11) 0.81587(9) 0.0259(4) Uani 1 1 d . . . . .
H14A H 0.528528 1.118475 0.819783 0.039 Uiso 1 1 calc R U . . .
H14B H 0.442267 1.093134 0.806771 0.039 Uiso 1 1 calc R U . . .
H14C H 0.510735 1.041013 0.780177 0.039 Uiso 1 1 calc R U . . .
C37 C 0.62995(12) 0.46521(12) 0.82236(10) 0.0287(4) Uani 1 1 d . . . . .
H37 H 0.643035 0.414529 0.808777 0.034 Uiso 1 1 calc R U . . .
C35 C 0.55500(11) 0.55053(12) 0.88707(10) 0.0277(4) Uani 1 1 d . . . . .
H35 H 0.516404 0.559027 0.918703 0.033 Uiso 1 1 calc R U . . .
C3 C 0.70340(12) 0.98065(12) 0.91382(10) 0.0285(4) Uani 1 1 d . . . . .
H3 H 0.751773 1.003636 0.920972 0.034 Uiso 1 1 calc R U . . .
C13 C 0.47013(12) 1.08193(11) 0.93652(10) 0.0285(4) Uani 1 1 d . . . . .
H13A H 0.468720 1.052451 0.977273 0.043 Uiso 1 1 calc R U . . .
H13B H 0.419569 1.103358 0.927633 0.043 Uiso 1 1 calc R U . . .
H13C H 0.507054 1.124033 0.940547 0.043 Uiso 1 1 calc R U . . .
C36 C 0.57443(12) 0.47575(12) 0.86927(10) 0.0294(4) Uani 1 1 d . . . . .
H36 H 0.550051 0.432728 0.888942 0.035 Uiso 1 1 calc R U . . .
C9 C 0.33559(12) 0.87666(12) 0.86296(10) 0.0296(4) Uani 1 1 d . . . . .
H9 H 0.282686 0.870788 0.854765 0.036 Uiso 1 1 calc R U . . .
C39 C 0.87225(13) 0.32858(12) 0.57556(11) 0.0325(5) Uani 1 1 d . . . . .
H39A H 0.823913 0.299253 0.574777 0.039 Uiso 1 1 calc R U . . .
H39B H 0.892446 0.326809 0.620605 0.039 Uiso 1 1 calc R U . . .
B1 B 0.70163(12) 0.67845(12) 0.78653(10) 0.0217(4) Uani 1 1 d . . . . .

loop_
_atom_site_aniso_label
_atom_site_aniso_U_11
_atom_site_aniso_U_22
_atom_site_aniso_U_33
_atom_site_aniso_U_23
_atom_site_aniso_U_13
_atom_site_aniso_U_12
Cl1 0.0576(4) 0.0273(3) 0.0423(3) -0.0015(2) 0.0019(3) 0.0062(2)
Cl2 0.0521(4) 0.0501(4) 0.0370(3) -0.0046(2) -0.0048(3) 0.0239(3)
N1 0.0240(8) 0.0225(9) 0.0182(8) -0.0003(6) 0.0011(6) 0.0012(6)
C12 0.0260(9) 0.0229(10) 0.0159(8) -0.0001(6) 0.0021(8) 0.0012(7)
C23 0.0228(9) 0.0168(9) 0.0225(9) 0.0001(6) 0.0010(8) 0.0037(6)
C5 0.0273(10) 0.0220(10) 0.0166(9) -0.0005(7) 0.0027(8) 0.0003(7)
C27 0.0266(9) 0.0174(9) 0.0225(9) 0.0010(7) -0.0004(8) -0.0026(7)
C33 0.0222(9) 0.0240(10) 0.0212(9) 0.0003(7) -0.0054(8) -0.0004(7)
C20 0.0253(9) 0.0231(10) 0.0156(9) -0.0027(7) -0.0013(7) 0.0017(7)
C24 0.0207(9) 0.0253(10) 0.0233(9) -0.0018(7) 0.0025(8) 0.0023(7)
C22 0.0250(9) 0.0229(10) 0.0214(9) 0.0014(7) 0.0002(8) 0.0011(7)
C4 0.0277(10) 0.0257(10) 0.0236(9) -0.0001(7) -0.0011(8) -0.0020(7)
C15 0.0245(9) 0.0256(10) 0.0222(9) -0.0003(7) -0.0008(8) 0.0014(7)
C16 0.0329(11) 0.0257(10) 0.0212(9) 0.0005(7) -0.0011(9) -0.0003(8)
C38 0.0228(9) 0.0258(10) 0.0238(10) -0.0007(7) -0.0037(8) -0.0003(7)
C1 0.0297(10) 0.0253(10) 0.0210(9) 0.0003(7) 0.0032(8) 0.0055(7)
C19 0.0262(10) 0.0267(10) 0.0193(9) -0.0034(7) -0.0003(8) -0.0006(7)
C32 0.0263(9) 0.0217(10) 0.0241(10) -0.0001(7) 0.0022(8) -0.0021(7)
C18 0.0258(10) 0.0315(11) 0.0198(9) -0.0036(7) -0.0007(8) 0.0054(8)
C8 0.0274(10) 0.0314(11) 0.0241(10) 0.0014(7) 0.0017(8) 0.0004(8)
C34 0.0227(9) 0.0262(10) 0.0239(9) -0.0015(7) -0.0014(8) -0.0009(7)
C28 0.0274(10) 0.0251(10) 0.0253(10) 0.0001(7) 0.0008(8) 0.0039(7)
C6 0.0245(9) 0.0217(10) 0.0208(9) 0.0000(7) 0.0004(8) -0.0001(7)
C26 0.0271(10) 0.0286(11) 0.0248(10) -0.0035(7) -0.0052(8) 0.0003(8)
C7 0.0270(10) 0.0254(10) 0.0170(9) 0.0001(7) 0.0011(8) -0.0008(7)
C17 0.0336(11) 0.0284(11) 0.0192(9) -0.0012(7) -0.0018(8) 0.0081(8)
C25 0.0296(10) 0.0304(11) 0.0202(9) -0.0018(7) 0.0003(8) 0.0047(8)
C10 0.0378(11) 0.0289(11) 0.0251(10) -0.0006(8) 0.0052(9) -0.0105(8)
C31 0.0335(11) 0.0240(10) 0.0214(10) -0.0001(7) -0.0002(8) -0.0042(7)
C11 0.0325(10) 0.0232(10) 0.0231(9) 0.0009(7) 0.0051(8) -0.0001(8)
C21 0.0239(9) 0.0258(10) 0.0292(10) 0.0012(7) -0.0030(8) -0.0012(7)
C29 0.0308(10) 0.0264(11) 0.0323(11) -0.0009(8) 0.0068(9) 0.0049(8)
C30 0.0391(12) 0.0230(11) 0.0254(10) -0.0023(7) 0.0112(9) -0.0032(8)
C2 0.0281(10) 0.0334(12) 0.0247(10) 0.0014(8) 0.0021(9) 0.0068(8)
C14 0.0298(10) 0.0244(11) 0.0236(10) 0.0033(7) 0.0004(8) -0.0010(7)
C37 0.0296(10) 0.0240(11) 0.0326(11) -0.0008(8) -0.0056(9) -0.0024(7)
C35 0.0239(10) 0.0346(12) 0.0246(10) 0.0011(8) -0.0024(8) -0.0039(8)
C3 0.0250(10) 0.0364(12) 0.0239(10) -0.0011(8) 0.0005(8) -0.0002(8)
C13 0.0335(11) 0.0274(11) 0.0246(10) -0.0033(7) 0.0010(9) 0.0046(8)
C36 0.0284(10) 0.0291(11) 0.0308(11) 0.0057(8) -0.0058(9) -0.0087(8)
C9 0.0243(10) 0.0389(12) 0.0257(10) -0.0005(8) 0.0025(8) -0.0063(8)
C39 0.0365(11) 0.0309(12) 0.0300(11) -0.0006(8) -0.0005(9) 0.0002(8)
B1 0.0201(10) 0.0259(11) 0.0192(10) 0.0000(8) -0.0015(8) 0.0006(8)

loop_
_atom_type_symbol
_atom_type_description
_atom_type_scat_dispersion_real
_atom_type_scat_dispersion_imag
_atom_type_scat_source
C C 0.0181 0.0091 'International Tables Vol C Tables 4.2.6.8 and 6.1.1.4'
H H 0.0000 0.0000 'International Tables Vol C Tables 4.2.6.8 and 6.1.1.4'
B B 0.0090 0.0039 'International Tables Vol C Tables 4.2.6.8 and 6.1.1.4'
Cl Cl 0.3639 0.7018 'International Tables Vol C Tables 4.2.6.8 and 6.1.1.4'
N N 0.0311 0.0180 'International Tables Vol C Tables 4.2.6.8 and 6.1.1.4'

loop_
_geom_angle_atom_site_label_1
_geom_angle_atom_site_label_2
_geom_angle_atom_site_label_3
_geom_angle
_geom_angle_site_symmetry_1
_geom_angle_site_symmetry_3
_geom_angle_publ_flag
C5 N1 C12 109.99(15) . . ?
C1 N1 C12 127.17(16) . . ?
C1 N1 C5 122.84(17) . . ?
C7 C12 N1 107.86(15) . . ?
C11 C12 N1 128.65(17) . . ?
C11 C12 C7 123.47(18) . . ?
C24 C23 C22 114.42(17) . . ?
C24 C23 B1 122.76(16) . . ?
C22 C23 B1 122.78(16) . . ?
N1 C5 C4 119.60(18) . . ?
N1 C5 C6 110.84(16) . . ?
C4 C5 C6 129.55(18) . . ?
C32 C27 B1 121.42(17) . . ?
C28 C27 C32 114.89(18) . . ?
C28 C27 B1 123.59(17) . . ?
C38 C33 C34 114.99(17) . . ?
C38 C33 B1 122.19(17) . . ?
C34 C33 B1 122.52(16) . . ?
C15 C20 B1 119.58(16) . . ?
C19 C20 C15 114.92(17) . . ?
C19 C20 B1 125.26(17) . . ?
C23 C24 H24 118.2 . . ?
C25 C24 C23 123.52(18) . . ?
C25 C24 H24 118.2 . . ?
C23 C22 H22 118.7 . . ?
C21 C22 C23 122.56(18) . . ?
C21 C22 H22 118.7 . . ?
C5 C4 H4 120.6 . . ?
C5 C4 C3 118.77(19) . . ?
C3 C4 H4 120.6 . . ?
C20 C15 H15 118.4 . . ?
C16 C15 C20 123.26(18) . . ?
C16 C15 H15 118.4 . . ?
C15 C16 H16 120.1 . . ?
C17 C16 C15 119.70(18) . . ?
C17 C16 H16 120.1 . . ?
C33 C38 H38 118.6 . . ?
C37 C38 C33 122.79(19) . . ?
C37 C38 H38 118.6 . . ?
N1 C1 H1 120.6 . . ?
N1 C1 C2 118.77(18) . . ?
C2 C1 H1 120.6 . . ?
C20 C19 H19 118.7 . . ?
C18 C19 C20 122.64(18) . . ?
C18 C19 H19 118.7 . . ?
C27 C32 H32 118.4 . . ?
C31 C32 C27 123.16(18) . . ?
C31 C32 H32 118.4 . . ?
C19 C18 H18 119.8 . . ?
C17 C18 C19 120.38(19) . . ?
C17 C18 H18 119.8 . . ?
C7 C8 H8 121.0 . . ?
C7 C8 C9 117.95(19) . . ?
C9 C8 H8 121.0 . . ?
C33 C34 H34 118.5 . . ?
C35 C34 C33 123.04(18) . . ?
C35 C34 H34 118.5 . . ?
C27 C28 H28 118.5 . . ?
C29 C28 C27 122.97(19) . . ?
C29 C28 H28 118.5 . . ?
C5 C6 C7 100.91(14) . . ?
C5 C6 C14 111.18(16) . . ?
C5 C6 C13 111.21(16) . . ?
C7 C6 C14 112.12(15) . . ?
C7 C6 C13 111.89(16) . . ?
C13 C6 C14 109.35(15) . . ?
C25 C26 H26 120.7 . . ?
C21 C26 H26 120.7 . . ?
C21 C26 C25 118.62(18) . . ?
C12 C7 C6 110.38(17) . . ?
C8 C7 C12 119.22(17) . . ?
C8 C7 C6 130.40(18) . . ?
C16 C17 H17 120.5 . . ?
C18 C17 C16 119.10(18) . . ?
C18 C17 H17 120.5 . . ?
C24 C25 H25 120.0 . . ?
C26 C25 C24 120.08(19) . . ?
C26 C25 H25 120.0 . . ?
C11 C10 H10 119.7 . . ?
C11 C10 C9 120.53(18) . . ?
C9 C10 H10 119.7 . . ?
C32 C31 H31 120.0 . . ?
C32 C31 C30 120.02(19) . . ?
C30 C31 H31 120.0 . . ?
C12 C11 C10 117.09(18) . . ?
C12 C11 H11 121.5 . . ?
C10 C11 H11 121.5 . . ?
C22 C21 H21 119.6 . . ?
C26 C21 C22 120.79(19) . . ?
C26 C21 H21 119.6 . . ?
C28 C29 H29 119.9 . . ?
C30 C29 C28 120.30(19) . . ?
C30 C29 H29 119.9 . . ?
C31 C30 H30 120.7 . . ?
C29 C30 C31 118.63(19) . . ?
C29 C30 H30 120.7 . . ?
C1 C2 H2 120.1 . . ?
C1 C2 C3 119.82(19) . . ?
C3 C2 H2 120.1 . . ?
C6 C14 H14A 109.5 . . ?
C6 C14 H14B 109.5 . . ?
C6 C14 H14C 109.5 . . ?
H14A C14 H14B 109.5 . . ?
H14A C14 H14C 109.5 . . ?
H14B C14 H14C 109.5 . . ?
C38 C37 H37 119.8 . . ?
C36 C37 C38 120.40(19) . . ?
C36 C37 H37 119.8 . . ?
C34 C35 H35 120.0 . . ?
C36 C35 C34 120.08(19) . . ?
C36 C35 H35 120.0 . . ?
C4 C3 H3 119.9 . . ?
C2 C3 C4 120.18(19) . . ?
C2 C3 H3 119.9 . . ?
C6 C13 H13A 109.5 . . ?
C6 C13 H13B 109.5 . . ?
C6 C13 H13C 109.5 . . ?
H13A C13 H13B 109.5 . . ?
H13A C13 H13C 109.5 . . ?
H13B C13 H13C 109.5 . . ?
C37 C36 C35 118.65(18) . . ?
C37 C36 H36 120.7 . . ?
C35 C36 H36 120.7 . . ?
C8 C9 H9 119.1 . . ?
C10 C9 C8 121.74(19) . . ?
C10 C9 H9 119.1 . . ?
Cl1 C39 Cl2 112.34(12) . . ?
Cl1 C39 H39A 109.1 . . ?
Cl1 C39 H39B 109.1 . . ?
Cl2 C39 H39A 109.1 . . ?
Cl2 C39 H39B 109.1 . . ?
H39A C39 H39B 107.9 . . ?
C27 B1 C23 112.35(15) . . ?
C27 B1 C33 109.30(15) . . ?
C27 B1 C20 106.41(14) . . ?
C33 B1 C23 107.75(15) . . ?
C33 B1 C20 113.73(15) . . ?
C20 B1 C23 107.38(15) . . ?

loop_
_geom_bond_atom_site_label_1
_geom_bond_atom_site_label_2
_geom_bond_distance
_geom_bond_site_symmetry_2
_geom_bond_publ_flag
Cl1 C39 1.750(2) . ?
Cl2 C39 1.760(2) . ?
N1 C12 1.437(2) . ?
N1 C5 1.359(3) . ?
N1 C1 1.356(3) . ?
C12 C7 1.392(3) . ?
C12 C11 1.376(3) . ?
C23 C24 1.405(3) . ?
C23 C22 1.412(3) . ?
C23 B1 1.654(3) . ?
C5 C4 1.377(3) . ?
C5 C6 1.507(3) . ?
C27 C32 1.404(3) . ?
C27 C28 1.398(3) . ?
C27 B1 1.649(3) . ?
C33 C38 1.401(3) . ?
C33 C34 1.401(3) . ?
C33 B1 1.651(3) . ?
C20 C15 1.412(3) . ?
C20 C19 1.400(3) . ?
C20 B1 1.653(3) . ?
C24 H24 0.9500 . ?
C24 C25 1.389(3) . ?
C22 H22 0.9500 . ?
C22 C21 1.391(3) . ?
C4 H4 0.9500 . ?
C4 C3 1.395(3) . ?
C15 H15 0.9500 . ?
C15 C16 1.391(3) . ?
C16 H16 0.9500 . ?
C16 C17 1.387(3) . ?
C38 H38 0.9500 . ?
C38 C37 1.395(3) . ?
C1 H1 0.9500 . ?
C1 C2 1.376(3) . ?
C19 H19 0.9500 . ?
C19 C18 1.397(3) . ?
C32 H32 0.9500 . ?
C32 C31 1.388(3) . ?
C18 H18 0.9500 . ?
C18 C17 1.387(3) . ?
C8 H8 0.9500 . ?
C8 C7 1.381(3) . ?
C8 C9 1.393(3) . ?
C34 H34 0.9500 . ?
C34 C35 1.393(3) . ?
C28 H28 0.9500 . ?
C28 C29 1.390(3) . ?
C6 C7 1.514(3) . ?
C6 C14 1.541(2) . ?
C6 C13 1.539(3) . ?
C26 H26 0.9500 . ?
C26 C25 1.384(3) . ?
C26 C21 1.384(3) . ?
C17 H17 0.9500 . ?
C25 H25 0.9500 . ?
C10 H10 0.9500 . ?
C10 C11 1.380(3) . ?
C10 C9 1.392(3) . ?
C31 H31 0.9500 . ?
C31 C30 1.389(3) . ?
C11 H11 0.9500 . ?
C21 H21 0.9500 . ?
C29 H29 0.9500 . ?
C29 C30 1.387(3) . ?
C30 H30 0.9500 . ?
C2 H2 0.9500 . ?
C2 C3 1.389(3) . ?
C14 H14A 0.9800 . ?
C14 H14B 0.9800 . ?
C14 H14C 0.9800 . ?
C37 H37 0.9500 . ?
C37 C36 1.382(3) . ?
C35 H35 0.9500 . ?
C35 C36 1.390(3) . ?
C3 H3 0.9500 . ?
C13 H13A 0.9800 . ?
C13 H13B 0.9800 . ?
C13 H13C 0.9800 . ?
C36 H36 0.9500 . ?
C9 H9 0.9500 . ?
C39 H39A 0.9900 . ?
C39 H39B 0.9900 . ?

loop_
_geom_torsion_atom_site_label_1
_geom_torsion_atom_site_label_2
_geom_torsion_atom_site_label_3
_geom_torsion_atom_site_label_4
_geom_torsion
_geom_torsion_site_symmetry_1
_geom_torsion_site_symmetry_2
_geom_torsion_site_symmetry_3
_geom_torsion_site_symmetry_4
_geom_torsion_publ_flag
N1 C12 C7 C8 179.14(17) . . . . ?
N1 C12 C7 C6 -0.6(2) . . . . ?
N1 C12 C11 C10 -178.09(18) . . . . ?
N1 C5 C4 C3 0.3(3) . . . . ?
N1 C5 C6 C7 0.36(19) . . . . ?
N1 C5 C6 C14 -118.72(17) . . . . ?
N1 C5 C6 C13 119.18(17) . . . . ?
N1 C1 C2 C3 -0.1(3) . . . . ?
C12 N1 C5 C4 178.53(17) . . . . ?
C12 N1 C5 C6 -0.8(2) . . . . ?
C12 N1 C1 C2 -178.59(17) . . . . ?
C23 C24 C25 C26 -0.1(3) . . . . ?
C23 C22 C21 C26 -0.3(3) . . . . ?
C5 N1 C12 C7 0.9(2) . . . . ?
C5 N1 C12 C11 179.65(18) . . . . ?
C5 N1 C1 C2 1.2(3) . . . . ?
C5 C4 C3 C2 0.8(3) . . . . ?
C5 C6 C7 C12 0.18(19) . . . . ?
C5 C6 C7 C8 -179.6(2) . . . . ?
C27 C32 C31 C30 0.6(3) . . . . ?
C27 C28 C29 C30 -1.2(3) . . . . ?
C33 C38 C37 C36 -0.2(3) . . . . ?
C33 C34 C35 C36 -1.1(3) . . . . ?
C20 C15 C16 C17 0.2(3) . . . . ?
C20 C19 C18 C17 0.0(3) . . . . ?
C24 C23 C22 C21 -0.4(3) . . . . ?
C24 C23 B1 C27 -150.72(17) . . . . ?
C24 C23 B1 C33 -30.3(2) . . . . ?
C24 C23 B1 C20 92.6(2) . . . . ?
C22 C23 C24 C25 0.6(3) . . . . ?
C22 C23 B1 C27 31.6(2) . . . . ?
C22 C23 B1 C33 152.02(17) . . . . ?
C22 C23 B1 C20 -85.1(2) . . . . ?
C4 C5 C6 C7 -178.85(19) . . . . ?
C4 C5 C6 C14 62.1(3) . . . . ?
C4 C5 C6 C13 -60.0(3) . . . . ?
C15 C20 C19 C18 0.0(3) . . . . ?
C15 C20 B1 C23 48.9(2) . . . . ?
C15 C20 B1 C27 -71.6(2) . . . . ?
C15 C20 B1 C33 167.99(16) . . . . ?
C15 C16 C17 C18 -0.2(3) . . . . ?
C38 C33 C34 C35 2.4(3) . . . . ?
C38 C33 B1 C23 -98.7(2) . . . . ?
C38 C33 B1 C27 23.7(2) . . . . ?
C38 C33 B1 C20 142.44(18) . . . . ?
C38 C37 C36 C35 1.6(3) . . . . ?
C1 N1 C12 C7 -179.32(17) . . . . ?
C1 N1 C12 C11 -0.5(3) . . . . ?
C1 N1 C5 C4 -1.3(3) . . . . ?
C1 N1 C5 C6 179.42(16) . . . . ?
C1 C2 C3 C4 -0.9(3) . . . . ?
C19 C20 C15 C16 -0.1(3) . . . . ?
C19 C20 B1 C23 -137.00(18) . . . . ?
C19 C20 B1 C27 102.5(2) . . . . ?
C19 C20 B1 C33 -17.9(3) . . . . ?
C19 C18 C17 C16 0.1(3) . . . . ?
C32 C27 C28 C29 2.2(3) . . . . ?
C32 C27 B1 C23 -150.05(17) . . . . ?
C32 C27 B1 C33 90.4(2) . . . . ?
C32 C27 B1 C20 -32.8(2) . . . . ?
C32 C31 C30 C29 0.5(3) . . . . ?
C34 C33 C38 C37 -1.7(3) . . . . ?
C34 C33 B1 C23 74.7(2) . . . . ?
C34 C33 B1 C27 -162.98(17) . . . . ?
C34 C33 B1 C20 -44.2(2) . . . . ?
C34 C35 C36 C37 -1.0(3) . . . . ?
C28 C27 C32 C31 -1.9(3) . . . . ?
C28 C27 B1 C23 33.9(2) . . . . ?
C28 C27 B1 C33 -85.7(2) . . . . ?
C28 C27 B1 C20 151.12(18) . . . . ?
C28 C29 C30 C31 -0.2(3) . . . . ?
C6 C5 C4 C3 179.41(18) . . . . ?
C7 C12 C11 C10 0.5(3) . . . . ?
C7 C8 C9 C10 0.8(3) . . . . ?
C25 C26 C21 C22 0.8(3) . . . . ?
C11 C12 C7 C8 0.3(3) . . . . ?
C11 C12 C7 C6 -179.48(17) . . . . ?
C11 C10 C9 C8 0.0(3) . . . . ?
C21 C26 C25 C24 -0.6(3) . . . . ?
C14 C6 C7 C12 118.58(18) . . . . ?
C14 C6 C7 C8 -61.2(3) . . . . ?
C13 C6 C7 C12 -118.15(18) . . . . ?
C13 C6 C7 C8 62.1(3) . . . . ?
C9 C8 C7 C12 -0.9(3) . . . . ?
C9 C8 C7 C6 178.77(19) . . . . ?
C9 C10 C11 C12 -0.6(3) . . . . ?
B1 C23 C24 C25 -177.27(17) . . . . ?
B1 C23 C22 C21 177.48(17) . . . . ?
B1 C27 C32 C31 -178.31(17) . . . . ?
B1 C27 C28 C29 178.51(18) . . . . ?
B1 C33 C38 C37 172.07(18) . . . . ?
B1 C33 C34 C35 -171.42(17) . . . . ?
B1 C20 C15 C16 174.61(17) . . . . ?
B1 C20 C19 C18 -174.36(17) . . . . ?
